data_2014787
loop_
_publ_author_name
'Cheruzel, Lionel E.'
'Mashuta, Mark S.'
'Buchanan, Robert M.'

_publ_section_title 5,10-dihydroxy-5<i>H</i>,10<i>H</i>-diimidazo[1,2-<i>a</i>:1',2'-<i>d</i>]pyrazine
_journal_issue 6
_journal_name_full 'Acta Crystallographica Section C'
_journal_page_first o361
_journal_page_last o362
_journal_paper_doi 10.1107/S0108270105010280
_journal_volume 61
_journal_year 2005
_chemical_formula_iupac 'C8 H8 N4 O2'
_chemical_formula_moiety 'C8 H8 N4 O2'
_chemical_formula_sum 'C8 H8 N4 O2'
_chemical_formula_weight 192.18
_chemical_name_common
;
5,10-dihyhydroxy-5H,10H-diimidazo[1,2-a:1',2'-d]pyrazine
;
_chemical_name_systematic
;
5,10-dihyhydroxy-5H,10H-diimidazo[1,2-a:1',2'-d]pyrazine
;
_space_group_IT_number 14
_symmetry_cell_setting monoclinic
_symmetry_space_group_name_Hall '-P 2ybc'
_symmetry_space_group_name_H-M 'P 1 21/c 1'
_atom_sites_solution_hydrogens geom
_atom_sites_solution_primary direct
_atom_sites_solution_secondary difmap
_audit_creation_method SHELXL-97
_cell_angle_alpha 90.00
_cell_angle_beta 100.615(5)
_cell_angle_gamma 90.00
_cell_formula_units_Z 2
_cell_length_a 6.6274(19)
_cell_length_b 3.9625(11)
_cell_length_c 15.260(4)
_cell_measurement_reflns_used 835
_cell_measurement_temperature 100(2)
_cell_measurement_theta_max 24.55
_cell_measurement_theta_min 2.71
_cell_volume 393.89(19)
_computing_cell_refinement 'SAINT (Bruker, 2002)'
_computing_data_collection 'SMART (Bruker, 2002)'
_computing_data_reduction SAINT
_computing_molecular_graphics 'SHELXTL (Bruker, 2001)'
_computing_publication_material SHELXTL
_computing_structure_refinement 'SHELXL97 (Sheldrick, 1997)'
_computing_structure_solution 'SHELXS97 (Sheldrick, 1990)'
_diffrn_ambient_temperature 100(2)
_diffrn_measured_fraction_theta_full 0.981
_diffrn_measured_fraction_theta_max 0.981
_diffrn_measurement_device_type 'Bruker SMART APEX CCD'
_diffrn_measurement_method '\w scans'
_diffrn_radiation_monochromator graphite
_diffrn_radiation_source 'normal-focus sealed tube'
_diffrn_radiation_type MoK\a
_diffrn_radiation_wavelength 0.71073
_diffrn_reflns_av_R_equivalents 0.0206
_diffrn_reflns_av_sigmaI/netI 0.0274
_diffrn_reflns_limit_h_max 8
_diffrn_reflns_limit_h_min -8
_diffrn_reflns_limit_k_max 5
_diffrn_reflns_limit_k_min -5
_diffrn_reflns_limit_l_max 19
_diffrn_reflns_limit_l_min -19
_diffrn_reflns_number 3097
_diffrn_reflns_theta_full 27.50
_diffrn_reflns_theta_max 27.50
_diffrn_reflns_theta_min 2.72
_diffrn_standards_decay_% 0.1
_diffrn_standards_interval_count 0
_diffrn_standards_interval_time 0
_diffrn_standards_number 0
_exptl_absorpt_coefficient_mu 0.122
_exptl_absorpt_correction_T_max 0.989
_exptl_absorpt_correction_T_min 0.956
_exptl_absorpt_correction_type multi-scan
_exptl_absorpt_process_details
;
SADABS; Sheldrick, (1996).
;
_exptl_crystal_colour colorless
_exptl_crystal_density_diffrn 1.620
_exptl_crystal_density_method 'not measured'
_exptl_crystal_description block
_exptl_crystal_F_000 200
_exptl_crystal_size_max 0.12
_exptl_crystal_size_mid 0.11
_exptl_crystal_size_min 0.05
_refine_diff_density_max 0.244
_refine_diff_density_min -0.181
_refine_ls_extinction_method none
_refine_ls_goodness_of_fit_ref 1.081
_refine_ls_hydrogen_treatment mixed
_refine_ls_matrix_type full
_refine_ls_number_parameters 78
_refine_ls_number_reflns 881
_refine_ls_number_restraints 0
_refine_ls_restrained_S_all 1.061
_refine_ls_R_factor_all 0.0476
_refine_ls_R_factor_gt 0.0355
_refine_ls_shift/su_max 0.000
_refine_ls_shift/su_mean 0.000
_refine_ls_structure_factor_coef Fsqd
_refine_ls_weighting_details 'calc w=1/[\s^2^(Fo^2^)+(0.0139P)^2^+0.291P] where P=(Fo^2^+2Fc^2^)/3'
_refine_ls_weighting_scheme calc
_refine_ls_wR_factor_gt 0.0680
_refine_ls_wR_factor_ref 0.0707
_reflns_number_gt 688
_reflns_number_total 881
_reflns_threshold_expression I>2\s(I)
_cod_data_source_file dn1086.cif
_cod_data_source_block I
_cod_depositor_comments
;
The following automatic conversions were performed:
'_symmetry_cell_setting' value 'Monoclinic' changed to 'monoclinic'
according to '/home/saulius/struct/CIF-dictionaries/cif_core.dic'
dictionary named 'cif_core.dic' version 2.4.1 from 2010-06-29.

Automatic conversion script
Id: cif_fix_enum 1527 2010-12-29 10:47:43Z saulius 

The following automatic conversions were performed:

'_symmetry_cell_setting' value 'Monoclinic' changed to 'monoclinic'
according to /home/saulius/struct/CIF-dictionaries/cif_core.dic
dictionary named 'cif_core.dic' version 2.4.1 from 2010-06-29.

Automatic conversion script
Id: cif_fix_values 1715 2011-07-08 13:25:40Z adriana 
;
_cod_original_sg_symbol_Hall '-P 2ybc '
_cod_original_sg_symbol_H-M 'P 21/c'
_cod_database_code 2014787
_cod_database_fobs_code 2014787

loop_
_symmetry_equiv_pos_as_xyz
'x, y, z'
'-x, y+1/2, -z+1/2'
'-x, -y, -z'
'x, -y-1/2, z-1/2'

loop_
_atom_site_label
_atom_site_fract_x
_atom_site_fract_y
_atom_site_fract_z
_atom_site_U_iso_or_equiv
_atom_site_adp_type
_atom_site_calc_flag
_atom_site_refinement_flags
_atom_site_occupancy
_atom_site_disorder_assembly
_atom_site_disorder_group
_atom_site_type_symbol
O1 0.79266(16) 0.3904(3) 0.41251(7) 0.0194(3) Uani d . 1 . . O
H1O 0.913(3) 0.499(5) 0.4010(11) 0.023 Uiso d . 1 . . H
N1 0.51118(18) 0.3244(3) 0.57806(8) 0.0150(3) Uani d . 1 . . N
N2 0.84981(18) 0.3412(3) 0.61308(8) 0.0174(3) Uani d . 1 . . N
C1 0.6881(2) 0.4270(4) 0.55355(10) 0.0149(3) Uani d . 1 . . C
C2 0.5645(2) 0.1666(4) 0.65950(10) 0.0174(3) Uani d . 1 . . C
H2 0.463(2) 0.072(4) 0.6894(10) 0.016(4) Uiso d . 1 . . H
C3 0.7720(2) 0.1787(4) 0.68005(10) 0.0186(3) Uani d . 1 . . C
H3 0.861(3) 0.092(4) 0.7310(11) 0.024(4) Uiso d . 1 . . H
C4 0.6996(2) 0.5997(4) 0.46706(10) 0.0156(3) Uani d . 1 . . C
H4 0.784(2) 0.816(4) 0.4762(10) 0.019 Uiso d . 1 . . H

loop_
_atom_site_aniso_label
_atom_site_aniso_U_11
_atom_site_aniso_U_22
_atom_site_aniso_U_33
_atom_site_aniso_U_12
_atom_site_aniso_U_13
_atom_site_aniso_U_23
O1 0.0166(6) 0.0210(6) 0.0223(6) -0.0012(5) 0.0082(4) -0.0031(5)
N1 0.0140(6) 0.0151(6) 0.0159(6) -0.0003(5) 0.0027(5) 0.0003(5)
N2 0.0161(6) 0.0181(6) 0.0182(6) 0.0003(6) 0.0035(5) -0.0007(6)
C1 0.0142(7) 0.0126(7) 0.0183(7) -0.0005(6) 0.0037(6) -0.0038(6)
C2 0.0211(8) 0.0157(7) 0.0165(7) -0.0001(7) 0.0058(6) 0.0015(7)
C3 0.0201(8) 0.0186(8) 0.0169(7) 0.0017(7) 0.0026(6) 0.0008(7)
C4 0.0129(7) 0.0162(8) 0.0180(7) 0.0002(6) 0.0032(6) -0.0011(6)

loop_
_atom_type_symbol
_atom_type_description
_atom_type_scat_dispersion_real
_atom_type_scat_dispersion_imag
_atom_type_scat_source
C C 0.0033 0.0016 'International Tables Vol C Tables 4.2.6.8 and 6.1.1.4'
H H 0.0000 0.0000 'International Tables Vol C Tables 4.2.6.8 and 6.1.1.4'
N N 0.0061 0.0033 'International Tables Vol C Tables 4.2.6.8 and 6.1.1.4'
O O 0.0106 0.0060 'International Tables Vol C Tables 4.2.6.8 and 6.1.1.4'

loop_
_geom_angle_atom_site_label_1
_geom_angle_atom_site_label_2
_geom_angle_atom_site_label_3
_geom_angle_site_symmetry_1
_geom_angle_site_symmetry_3
_geom_angle
_geom_angle_publ_flag
C4 O1 H1O . . 108.6(10) no
C1 N1 C2 . . 107.06(12) no
C1 N1 C4 . 3_666 127.17(12) no
C2 N1 C4 . 3_666 125.39(12) no
C1 N2 C3 . . 105.23(12) no
N2 C1 N1 . . 111.58(13) no
N2 C1 C4 . . 123.91(13) no
N1 C1 C4 . . 124.42(12) no
C3 C2 N1 . . 105.89(13) no
C3 C2 H2 . . 132.7(9) no
N1 C2 H2 . . 121.4(9) no
C2 C3 N2 . . 110.24(14) no
C2 C3 H3 . . 129.0(10) no
N2 C3 H3 . . 120.8(10) no
O1 C4 N1 . 3_666 109.16(12) no
O1 C4 C1 . . 110.67(12) no
N1 C4 C1 3_666 . 107.90(11) yes
O1 C4 H4 . . 106.8(9) no
N1 C4 H4 3_666 . 110.1(9) no
C1 C4 H4 . . 112.2(9) no

loop_
_geom_bond_atom_site_label_1
_geom_bond_atom_site_label_2
_geom_bond_site_symmetry_2
_geom_bond_distance
_geom_bond_publ_flag
O1 C4 . 1.3967(17) yes
O1 H1O . 0.954(18) yes
N1 C1 . 1.3568(18) yes
N1 C2 . 1.3779(19) yes
N1 C4 3_666 1.4701(18) no
N2 C1 . 1.3156(19) yes
N2 C3 . 1.3854(19) yes
C1 C4 . 1.501(2) yes
C2 C3 . 1.353(2) yes
C2 H2 . 0.957(16) no
C3 H3 . 0.948(17) no
C4 H4 . 1.018(17) yes

loop_
_geom_hbond_atom_site_label_D
_geom_hbond_atom_site_label_H
_geom_hbond_atom_site_label_A
_geom_hbond_site_symmetry_A
_geom_hbond_distance_DH
_geom_hbond_distance_HA
_geom_hbond_distance_DA
_geom_hbond_angle_DHA
O1 H1O N2 3_766 0.954(18) 1.741(18) 2.6906(17) 173.2(16)

loop_
_geom_torsion_atom_site_label_1
_geom_torsion_atom_site_label_2
_geom_torsion_atom_site_label_3
_geom_torsion_atom_site_label_4
_geom_torsion_site_symmetry_1
_geom_torsion_site_symmetry_4
_geom_torsion
_geom_torsion_publ_flag
C3 N2 C1 N1 . . -0.85(16) no
C3 N2 C1 C4 . . -177.67(13) no
C2 N1 C1 N2 . . 0.89(17) no
C4 N1 C1 N2 3_666 . 174.05(13) no
C2 N1 C1 C4 . . 177.69(13) no
C4 N1 C1 C4 3_666 . -9.1(2) no
C1 N1 C2 C3 . . -0.53(17) no
C4 N1 C2 C3 3_666 . -173.85(13) no
N1 C2 C3 N2 . . 0.03(18) no
C1 N2 C3 C2 . . 0.49(18) no
N2 C1 C4 O1 . . 64.69(18) no
N1 C1 C4 O1 . . -111.73(15) no
N2 C1 C4 N1 . 3_666 -175.93(14) no
N1 C1 C4 N1 . 3_666 7.6(2) no
